data_1546112
loop_
_publ_author_name
'Basu Roy, Sohini'
'Prodhan, Chandraday'
'Chaudhuri, Keya'
'Rajak, Kajal Krishna'

_publ_section_title
;
 A benzimidazole-based chemodosimeter for the fluorometric detection of Zn
 and Cu via 1,5 proton shifts and C--N bond cleavage
;
_journal_name_full 'Photochem. Photobiol. Sci.'
_journal_paper_doi 10.1039/C7PP00059F
_journal_year 2017
_chemical_formula_sum 'C27 H24 N4 O2'
_chemical_formula_weight 436.52
_chemical_name_systematic
;
 ?
;
_space_group_IT_number 9
_symmetry_space_group_name_Hall 'C -2yc'
_symmetry_space_group_name_H-M 'C 1 c 1'
_atom_sites_solution_hydrogens geom
_atom_sites_solution_primary direct
_atom_sites_solution_secondary difmap
_audit_creation_method SHELXL-97
_audit_update_record
;
2015-10-08 deposited with the CCDC.
2017-04-27 downloaded from the CCDC.
;
_cell_angle_alpha 90.00
_cell_angle_beta 99.906(3)
_cell_angle_gamma 90.00
_cell_formula_units_Z 8
_cell_length_a 33.1101(12)
_cell_length_b 8.5492(3)
_cell_length_c 16.6530(6)
_cell_measurement_temperature 273(2)
_cell_volume 4643.6(3)
_computing_structure_refinement 'SHELXL-97 (Sheldrick, 1997)'
_diffrn_ambient_temperature 273(2)
_diffrn_measured_fraction_theta_full 0.994
_diffrn_measured_fraction_theta_max 0.994
_diffrn_radiation_monochromator graphite
_diffrn_radiation_source 'fine-focus sealed tube'
_diffrn_radiation_type MoK\a
_diffrn_radiation_wavelength 0.71073
_diffrn_reflns_av_R_equivalents 0.0319
_diffrn_reflns_av_sigmaI/netI 0.0404
_diffrn_reflns_limit_h_max 42
_diffrn_reflns_limit_h_min -42
_diffrn_reflns_limit_k_max 9
_diffrn_reflns_limit_k_min -11
_diffrn_reflns_limit_l_max 21
_diffrn_reflns_limit_l_min -21
_diffrn_reflns_number 26053
_diffrn_reflns_theta_full 27.55
_diffrn_reflns_theta_max 27.55
_diffrn_reflns_theta_min 1.25
_exptl_absorpt_coefficient_mu 0.071
_exptl_crystal_density_diffrn 1.081
_exptl_crystal_density_method 'not measured'
_exptl_crystal_F_000 1572
_refine_diff_density_max 1.028
_refine_diff_density_min -0.741
_refine_diff_density_rms 0.097
_refine_ls_abs_structure_details 'Flack H D (1983), Acta Cryst. A39, 876-881'
_refine_ls_abs_structure_Flack -0.3(17)
_refine_ls_extinction_method none
_refine_ls_goodness_of_fit_ref 1.065
_refine_ls_hydrogen_treatment mixed
_refine_ls_matrix_type full
_refine_ls_number_parameters 540
_refine_ls_number_reflns 10427
_refine_ls_number_restraints 2
_refine_ls_restrained_S_all 1.065
_refine_ls_R_factor_all 0.1065
_refine_ls_R_factor_gt 0.0895
_refine_ls_shift/su_max 1.761
_refine_ls_shift/su_mean 0.074
_refine_ls_structure_factor_coef Fsqd
_refine_ls_weighting_details 'calc w=1/[\s^2^(Fo^2^)+(0.1957P)^2^+0.0000P] where P=(Fo^2^+2Fc^2^)/3'
_refine_ls_weighting_scheme calc
_refine_ls_wR_factor_gt 0.2428
_refine_ls_wR_factor_ref 0.2664
_reflns_number_gt 8079
_reflns_number_total 10427
_reflns_threshold_expression >2sigma(I)
_cod_data_source_file c7pp00059f2.cif
_cod_data_source_block kr
_cod_depositor_comments
;

2019-02-07
Z value and formula fixed to values more according to usual
chemical conventions.                 miguel
;
_cod_original_formula_sum 'C48 H31 N6 O4'
_cod_original_formula_weight 755.79
_cod_original_formula_units_Z 4
_cod_database_code 1546112

loop_
_symmetry_equiv_pos_as_xyz
'x, y, z'
'x, -y, z+1/2'
'x+1/2, y+1/2, z'
'x+1/2, -y+1/2, z+1/2'

loop_
_atom_site_label
_atom_site_type_symbol
_atom_site_fract_x
_atom_site_fract_y
_atom_site_fract_z
_atom_site_U_iso_or_equiv
_atom_site_adp_type
_atom_site_occupancy
_atom_site_symmetry_multiplicity
_atom_site_calc_flag
_atom_site_refinement_flags
O2 O 0.25442(10) 0.0522(3) 0.35099(15) 0.0588(7) Uani 1 1 d .
N3 N 0.48972(8) 0.1242(3) -0.16099(16) 0.0387(6) Uani 1 1 d .
C34 C 0.25409(10) 0.2652(4) 0.26209(17) 0.0383(6) Uani 1 1 d .
C35 C 0.27384(9) 0.1565(4) 0.20882(16) 0.0357(6) Uani 1 1 d .
N6 N 0.25139(8) 0.1419(3) 0.12412(15) 0.0388(6) Uani 1 1 d .
C42 C 0.26997(11) 0.0826(4) 0.06484(18) 0.0412(7) Uani 1 1 d .
N5 N 0.24466(9) 0.0599(4) -0.00417(16) 0.0481(7) Uani 1 1 d .
C6 C 0.51924(15) 0.0552(8) 0.1602(2) 0.0716(13) Uani 1 1 d .
H1 H 0.5280 0.0940 0.2124 0.086 Uiso 1 1 calc R
C7 C 0.49977(14) 0.1553(7) 0.0978(3) 0.0664(11) Uani 1 1 d .
H16 H 0.4944 0.2587 0.1096 0.080 Uiso 1 1 calc R
C8 C 0.48884(12) 0.1001(5) 0.0199(2) 0.0503(8) Uani 1 1 d .
H15 H 0.4764 0.1678 -0.0206 0.060 Uiso 1 1 calc R
C9 C 0.49593(10) -0.0563(5) -0.0009(2) 0.0434(7) Uani 1 1 d .
C10 C 0.48569(10) -0.1191(4) -0.0823(2) 0.0402(7) Uani 1 1 d .
C11 C 0.46620(10) -0.0188(4) -0.15169(19) 0.0395(6) Uani 1 1 d .
H9 H 0.4633 -0.0796 -0.2023 0.047 Uiso 1 1 calc R
N1 N 0.42556(9) 0.0301(4) -0.13834(19) 0.0486(7) Uani 1 1 d .
H3 H 0.4141 -0.0193 -0.1033 0.058 Uiso 1 1 calc R
C12 C 0.40524(12) 0.1534(4) -0.1806(2) 0.0489(8) Uani 1 1 d .
C13 C 0.36244(13) 0.1647(6) -0.1922(3) 0.0647(11) Uani 1 1 d .
H4 H 0.3470 0.0885 -0.1716 0.078 Uiso 1 1 calc R
C14 C 0.34370(18) 0.2903(7) -0.2347(4) 0.0880(19) Uani 1 1 d .
H5 H 0.3152 0.2952 -0.2444 0.106 Uiso 1 1 calc R
C15 C 0.3657(2) 0.4112(7) -0.2639(4) 0.0912(19) Uani 1 1 d .
H2 H 0.3523 0.4959 -0.2916 0.109 Uiso 1 1 calc R
C18 C 0.47212(12) 0.2629(4) -0.1891(2) 0.0467(8) Uani 1 1 d .
C17 C 0.42827(13) 0.2750(4) -0.2079(2) 0.0529(9) Uani 1 1 d .
C16 C 0.40825(18) 0.4009(5) -0.2503(3) 0.0726(13) Uani 1 1 d .
H6 H 0.4235 0.4792 -0.2698 0.087 Uiso 1 1 calc R
N2 N 0.50029(13) 0.3713(4) -0.1935(2) 0.0580(9) Uani 1 1 d .
H8 H 0.4961 0.4671 -0.2084 0.070 Uiso 1 1 calc R
C19 C 0.53761(13) 0.2991(4) -0.1694(2) 0.0542(9) Uani 1 1 d .
C24 C 0.53193(11) 0.1425(4) -0.1497(2) 0.0448(7) Uani 1 1 d .
C23 C 0.56453(12) 0.0407(5) -0.1280(3) 0.0544(9) Uani 1 1 d .
H7 H 0.5604 -0.0632 -0.1150 0.065 Uiso 1 1 calc R
C22 C 0.60321(15) 0.1003(6) -0.1263(4) 0.0706(12) Uani 1 1 d .
C20 C 0.57631(17) 0.3597(6) -0.1683(3) 0.0729(13) Uani 1 1 d .
C1 C 0.49540(11) -0.2706(4) -0.0973(2) 0.0463(7) Uani 1 1 d .
C2 C 0.51285(14) -0.3703(5) -0.0331(3) 0.0611(10) Uani 1 1 d .
H12 H 0.5183 -0.4743 -0.0436 0.073 Uiso 1 1 calc R
C3 C 0.52155(14) -0.3143(6) 0.0432(3) 0.0632(11) Uani 1 1 d .
H11 H 0.5331 -0.3815 0.0848 0.076 Uiso 1 1 calc R
C4 C 0.51382(11) -0.1566(5) 0.0632(2) 0.0507(8) Uani 1 1 d .
C5 C 0.52511(14) -0.0956(8) 0.1438(3) 0.0713(14) Uani 1 1 d .
H10 H 0.5368 -0.1620 0.1857 0.086 Uiso 1 1 calc R
O1 O 0.48695(11) -0.3226(3) -0.17534(18) 0.0666(8) Uani 1 1 d .
H14 H 0.4749 -0.2558 -0.2167 0.080 Uiso 1 1 calc R
H13 H 0.4932 -0.4250 -0.1875 0.080 Uiso 1 1 calc R
C30 C 0.22652(17) 0.7429(5) 0.2078(4) 0.0823(16) Uani 1 1 d .
H17 H 0.2202 0.8472 0.1956 0.099 Uiso 1 1 calc R
C31 C 0.24155(16) 0.6502(5) 0.1516(4) 0.0719(13) Uani 1 1 d .
H22 H 0.2449 0.6925 0.1018 0.086 Uiso 1 1 calc R
C32 C 0.25163(13) 0.4958(5) 0.1686(3) 0.0535(8) Uani 1 1 d .
H20 H 0.2621 0.4361 0.1303 0.064 Uiso 1 1 calc R
C33 C 0.24633(10) 0.4271(4) 0.2426(2) 0.0425(7) Uani 1 1 d .
C43 C 0.31428(11) 0.0584(5) 0.0819(2) 0.0459(8) Uani 1 1 d .
C44 C 0.33524(14) -0.0266(7) 0.0297(3) 0.0669(12) Uani 1 1 d .
H26 H 0.3207 -0.0755 -0.0162 0.080 Uiso 1 1 calc R
C45 C 0.37722(15) -0.0373(7) 0.0466(3) 0.0761(14) Uani 1 1 d .
H18 H 0.3912 -0.0917 0.0116 0.091 Uiso 1 1 calc R
C39 C 0.13557(14) 0.1635(7) -0.0103(3) 0.0717(12) Uani 1 1 d .
H19 H 0.1102 0.1705 -0.0441 0.086 Uiso 1 1 calc R
C40 C 0.16880(14) 0.1114(6) -0.0420(3) 0.0631(11) Uani 1 1 d .
H31 H 0.1665 0.0816 -0.0963 0.076 Uiso 1 1 calc R
C41 C 0.20620(11) 0.1053(4) 0.0112(2) 0.0465(8) Uani 1 1 d .
C25 C 0.24651(11) 0.2045(4) 0.33459(18) 0.0440(7) Uani 1 1 d .
C26 C 0.23000(14) 0.3009(6) 0.3907(2) 0.0604(10) Uani 1 1 d .
H24 H 0.2241 0.2587 0.4389 0.072 Uiso 1 1 calc R
C27 C 0.22291(14) 0.4544(6) 0.3737(3) 0.0655(12) Uani 1 1 d .
H23 H 0.2132 0.5169 0.4118 0.079 Uiso 1 1 calc R
2C8 C 0.22975(12) 0.5227(5) 0.3002(3) 0.0566(9) Uani 1 1 d .
C29 C 0.22081(16) 0.6822(6) 0.2816(4) 0.0782(15) Uani 1 1 d .
H21 H 0.2111 0.7458 0.3194 0.094 Uiso 1 1 calc R
N4 N 0.31475(9) 0.2120(4) 0.20273(16) 0.0431(6) Uani 1 1 d .
H25 H 0.3254 0.2924 0.2294 0.052 Uiso 1 1 calc R
C48 C 0.33572(11) 0.1283(4) 0.1515(2) 0.0439(7) Uani 1 1 d .
C47 C 0.37825(12) 0.1171(5) 0.1673(2) 0.0557(9) Uani 1 1 d .
H28 H 0.3930 0.1666 0.2128 0.067 Uiso 1 1 calc R
C46 C 0.39861(13) 0.0330(8) 0.1159(3) 0.0730(14) Uani 1 1 d .
H27 H 0.4270 0.0236 0.1280 0.088 Uiso 1 1 calc R
C36 C 0.20949(10) 0.1558(4) 0.09214(19) 0.0433(7) Uani 1 1 d .
C37 C 0.17560(11) 0.2043(5) 0.1246(3) 0.0558(9) Uani 1 1 d .
H30 H 0.1775 0.2339 0.1788 0.067 Uiso 1 1 calc R
C38 C 0.13892(14) 0.2056(7) 0.0704(3) 0.0734(13) Uani 1 1 d .
H29 H 0.1153 0.2364 0.0895 0.088 Uiso 1 1 calc R
C21 C 0.61020(18) 0.2573(7) -0.1460(4) 0.0778(13) Uiso 1 1 d .
O3 O 0.36766(11) 0.2602(4) 0.3682(2) 0.0712(8) Uiso 1 1 d .
N7 N 0.37036(13) 0.4635(5) 0.4554(3) 0.0708(10) Uiso 1 1 d .
C50 C 0.3493(3) 0.3658(10) 0.3983(5) 0.108(2) Uiso 1 1 d .
C52 C 0.3895(3) 0.3728(14) 0.4139(7) 0.136(3) Uiso 1 1 d .
C53 C 0.4104(5) 0.4618(17) 0.4827(9) 0.167(4) Uiso 1 1 d .
N8 N 0.61450(15) 0.2243(6) 0.1522(3) 0.0836(12) Uiso 1 1 d .
C54 C 0.6085(6) 0.340(3) 0.2120(13) 0.215(6) Uiso 1 1 d .
C55 C 0.6193(6) 0.174(3) 0.2322(13) 0.213(6) Uiso 1 1 d .
O14 O 0.6100(2) 0.2938(10) 0.2825(5) 0.147(2) Uiso 1 1 d .
C56 C 0.6264(6) 0.061(3) 0.1549(13) 0.215(6) Uiso 1 1 d .

loop_
_atom_site_aniso_label
_atom_site_aniso_U_11
_atom_site_aniso_U_22
_atom_site_aniso_U_33
_atom_site_aniso_U_23
_atom_site_aniso_U_13
_atom_site_aniso_U_12
O2 0.095(2) 0.0485(15) 0.0360(11) 0.0070(10) 0.0192(12) 0.0017(14)
N3 0.0452(14) 0.0264(12) 0.0426(13) -0.0001(10) 0.0017(11) 0.0027(10)
C34 0.0434(15) 0.0391(16) 0.0305(13) -0.0067(11) 0.0011(11) -0.0010(13)
C35 0.0432(15) 0.0380(16) 0.0252(12) -0.0014(11) 0.0037(11) -0.0052(12)
N6 0.0432(14) 0.0432(15) 0.0292(11) -0.0035(10) 0.0040(10) -0.0052(11)
C42 0.0501(17) 0.0420(17) 0.0327(13) -0.0034(12) 0.0102(12) -0.0037(14)
N5 0.0516(16) 0.0573(18) 0.0352(13) -0.0092(12) 0.0070(11) -0.0072(14)
C6 0.064(2) 0.111(4) 0.0392(18) -0.017(2) 0.0066(16) -0.010(3)
C7 0.063(2) 0.082(3) 0.055(2) -0.014(2) 0.0134(18) -0.007(2)
C8 0.0517(19) 0.053(2) 0.0452(17) -0.0053(15) 0.0040(14) -0.0009(16)
C9 0.0403(16) 0.0473(19) 0.0407(15) 0.0026(13) 0.0018(12) -0.0007(13)
C10 0.0428(16) 0.0339(16) 0.0421(15) 0.0048(12) 0.0027(12) -0.0012(12)
C11 0.0472(17) 0.0270(14) 0.0412(15) -0.0018(11) -0.0005(12) 0.0020(12)
N1 0.0408(14) 0.0487(17) 0.0539(16) 0.0024(13) 0.0008(12) 0.0033(13)
C12 0.057(2) 0.0416(19) 0.0445(16) -0.0093(14) -0.0026(14) 0.0121(15)
C13 0.050(2) 0.061(3) 0.076(3) -0.012(2) -0.0106(19) 0.0141(18)
C14 0.071(3) 0.073(4) 0.106(4) -0.023(3) -0.025(3) 0.036(3)
C15 0.095(4) 0.065(3) 0.095(4) -0.008(3) -0.036(3) 0.036(3)
C18 0.067(2) 0.0289(16) 0.0415(15) -0.0032(12) 0.0016(14) 0.0065(14)
C17 0.068(2) 0.0335(17) 0.0519(18) -0.0060(14) -0.0040(16) 0.0142(16)
C16 0.094(3) 0.041(2) 0.074(3) 0.0025(19) -0.011(2) 0.022(2)
N2 0.087(2) 0.0252(14) 0.0603(18) -0.0028(12) 0.0081(17) -0.0006(14)
C19 0.071(2) 0.0372(18) 0.0536(19) -0.0079(15) 0.0091(17) -0.0080(17)
C24 0.0553(19) 0.0360(17) 0.0420(15) -0.0057(12) 0.0048(14) -0.0035(14)
C23 0.0502(19) 0.044(2) 0.067(2) -0.0092(17) 0.0057(16) 0.0001(15)
C22 0.057(2) 0.063(3) 0.093(3) -0.017(2) 0.016(2) -0.005(2)
C20 0.085(3) 0.057(3) 0.080(3) -0.014(2) 0.023(3) -0.022(2)
C1 0.0488(17) 0.0354(18) 0.0530(18) 0.0070(14) 0.0043(14) 0.0042(14)
C2 0.071(3) 0.038(2) 0.072(3) 0.0175(18) 0.006(2) 0.0071(17)
C3 0.063(2) 0.063(3) 0.059(2) 0.025(2) 0.0003(18) 0.009(2)
C4 0.0404(16) 0.062(2) 0.0473(18) 0.0085(16) 0.0001(13) -0.0017(16)
C5 0.059(2) 0.107(4) 0.0434(19) 0.017(2) -0.0023(17) 0.003(2)
O1 0.112(2) 0.0258(12) 0.0570(15) 0.0003(11) -0.0010(15) 0.0105(14)
C30 0.076(3) 0.033(2) 0.129(5) 0.003(3) -0.008(3) -0.003(2)
C31 0.070(3) 0.039(2) 0.097(3) 0.019(2) -0.013(2) -0.0113(19)
C32 0.057(2) 0.0415(19) 0.0564(19) 0.0029(15) -0.0076(16) -0.0101(16)
C33 0.0402(16) 0.0354(16) 0.0485(16) -0.0052(13) -0.0023(12) 0.0012(13)
C43 0.0467(18) 0.054(2) 0.0380(15) 0.0012(14) 0.0105(13) -0.0027(15)
C44 0.059(2) 0.094(3) 0.050(2) -0.015(2) 0.0161(17) 0.005(2)
C45 0.062(2) 0.103(4) 0.069(3) -0.007(3) 0.027(2) 0.020(3)
C39 0.048(2) 0.083(3) 0.077(3) -0.007(2) -0.010(2) -0.004(2)
C40 0.065(2) 0.072(3) 0.0450(18) -0.0042(18) -0.0116(17) -0.014(2)
C41 0.0517(18) 0.049(2) 0.0369(15) -0.0044(14) 0.0016(13) -0.0095(16)
C25 0.0511(17) 0.0471(19) 0.0337(14) -0.0017(13) 0.0066(13) -0.0043(15)
C26 0.069(2) 0.074(3) 0.0420(17) -0.0179(18) 0.0209(16) -0.003(2)
C27 0.063(2) 0.072(3) 0.063(2) -0.029(2) 0.0168(19) 0.004(2)
2C8 0.051(2) 0.046(2) 0.070(2) -0.0196(18) 0.0032(17) 0.0024(16)
C29 0.067(3) 0.043(2) 0.122(5) -0.026(3) 0.010(3) 0.003(2)
N4 0.0444(14) 0.0431(15) 0.0402(13) -0.0047(11) 0.0028(10) -0.0093(12)
C48 0.0472(17) 0.0475(19) 0.0383(15) 0.0112(13) 0.0105(13) 0.0011(14)
C47 0.050(2) 0.067(3) 0.0489(18) 0.0096(17) 0.0053(15) -0.0041(17)
C46 0.046(2) 0.113(4) 0.062(2) 0.011(2) 0.0156(18) 0.007(2)
C36 0.0430(16) 0.0475(19) 0.0392(14) -0.0051(13) 0.0062(12) -0.0094(14)
C37 0.0457(18) 0.061(2) 0.061(2) -0.0200(18) 0.0095(16) -0.0061(17)
C38 0.047(2) 0.081(3) 0.091(3) -0.019(3) 0.008(2) -0.005(2)

loop_
_atom_type_symbol
_atom_type_description
_atom_type_scat_dispersion_real
_atom_type_scat_dispersion_imag
_atom_type_scat_source
C C 0.0033 0.0016 'International Tables Vol C Tables 4.2.6.8 and 6.1.1.4'
H H 0.0000 0.0000 'International Tables Vol C Tables 4.2.6.8 and 6.1.1.4'
N N 0.0061 0.0033 'International Tables Vol C Tables 4.2.6.8 and 6.1.1.4'
O O 0.0106 0.0060 'International Tables Vol C Tables 4.2.6.8 and 6.1.1.4'

loop_
_geom_angle_atom_site_label_1
_geom_angle_atom_site_label_2
_geom_angle_atom_site_label_3
_geom_angle
C18 N3 C24 108.0(3)
C18 N3 C11 123.7(3)
C24 N3 C11 128.2(3)
C25 C34 C33 120.7(3)
C25 C34 C35 116.5(3)
C33 C34 C35 122.7(3)
N4 C35 N6 106.4(2)
N4 C35 C34 110.0(3)
N6 C35 C34 114.5(3)
C42 N6 C36 107.5(3)
C42 N6 C35 120.7(3)
C36 N6 C35 130.9(2)
N5 C42 N6 113.1(3)
N5 C42 C43 128.1(3)
N6 C42 C43 118.7(3)
C42 N5 C41 105.2(3)
C5 C6 C7 119.8(4)
C5 C6 H1 120.1
C7 C6 H1 120.1
C8 C7 C6 120.0(5)
C8 C7 H16 120.0
C6 C7 H16 120.0
C7 C8 C9 122.1(4)
C7 C8 H15 119.0
C9 C8 H15 119.0
C8 C9 C4 117.1(3)
C8 C9 C10 124.1(3)
C4 C9 C10 118.8(3)
C1 C10 C9 119.9(3)
C1 C10 C11 119.1(3)
C9 C10 C11 120.9(3)
N1 C11 N3 107.2(3)
N1 C11 C10 109.5(3)
N3 C11 C10 113.1(3)
N1 C11 H9 109.0
N3 C11 H9 109.0
C10 C11 H9 109.0
C12 N1 C11 121.5(3)
C12 N1 H3 119.2
C11 N1 H3 119.2
N1 C12 C13 121.2(4)
N1 C12 C17 119.0(3)
C13 C12 C17 119.6(4)
C14 C13 C12 118.9(5)
C14 C13 H4 120.5
C12 C13 H4 120.6
C13 C14 C15 122.7(5)
C13 C14 H5 118.7
C15 C14 H5 118.6
C16 C15 C14 118.1(5)
C16 C15 H2 121.0
C14 C15 H2 121.0
N2 C18 N3 111.3(3)
N2 C18 C17 129.2(3)
N3 C18 C17 119.5(3)
C16 C17 C12 119.8(4)
C16 C17 C18 122.8(4)
C12 C17 C18 117.3(3)
C17 C16 C15 120.8(6)
C17 C16 H6 119.6
C15 C16 H6 119.6
C18 N2 C19 105.9(3)
C18 N2 H8 127.1
C19 N2 H8 127.0
N2 C19 C20 128.3(4)
N2 C19 C24 110.3(3)
C20 C19 C24 121.3(4)
N3 C24 C23 133.3(3)
N3 C24 C19 104.4(3)
C23 C24 C19 122.2(4)
C22 C23 C24 117.0(4)
C22 C23 H7 121.5
C24 C23 H7 121.5
C23 C22 C21 122.5(5)
C19 C20 C21 117.5(5)
O1 C1 C10 117.9(3)
O1 C1 C2 121.2(4)
C10 C1 C2 120.8(4)
C3 C2 C1 119.7(4)
C3 C2 H12 120.2
C1 C2 H12 120.2
C2 C3 C4 122.8(4)
C2 C3 H11 118.6
C4 C3 H11 118.6
C9 C4 C3 117.8(3)
C9 C4 C5 119.6(4)
C3 C4 C5 122.5(4)
C6 C5 C4 121.3(4)
C6 C5 H10 119.3
C4 C5 H10 119.4
C1 O1 H14 120.0
C1 O1 H13 120.0
H14 O1 H13 120.0
C29 C30 C31 120.6(4)
C29 C30 H17 119.7
C31 C30 H17 119.7
C32 C31 C30 120.8(5)
C32 C31 H22 119.6
C30 C31 H22 119.6
C31 C32 C33 121.2(5)
C31 C32 H20 119.4
C33 C32 H20 119.4
C32 C33 C34 123.9(3)
C32 C33 2C8 117.9(3)
C34 C33 2C8 118.1(3)
C48 C43 C44 120.3(3)
C48 C43 C42 117.1(3)
C44 C43 C42 122.6(3)
C45 C44 C43 119.9(4)
C45 C44 H26 120.1
C43 C44 H26 120.1
C44 C45 C46 119.8(4)
C44 C45 H18 120.1
C46 C45 H18 120.1
C40 C39 C38 121.7(4)
C40 C39 H19 119.2
C38 C39 H19 119.2
C39 C40 C41 116.7(4)
C39 C40 H31 121.6
C41 C40 H31 121.6
C40 C41 N5 129.2(3)
C40 C41 C36 120.9(4)
N5 C41 C36 109.9(3)
O2 C25 C34 119.0(3)
O2 C25 C26 120.6(3)
C34 C25 C26 120.4(4)
C27 C26 C25 119.7(4)
C27 C26 H24 120.2
C25 C26 H24 120.2
C26 C27 2C8 122.4(3)
C26 C27 H23 118.8
2C8 C27 H23 118.8
C27 2C8 C29 122.0(4)
C27 2C8 C33 118.7(4)
C29 2C8 C33 119.3(4)
C30 C29 2C8 120.1(5)
C30 C29 H21 120.0
2C8 C29 H21 119.9
C48 N4 C35 116.4(3)
C48 N4 H25 121.8
C35 N4 H25 121.8
C43 C48 N4 119.9(3)
C43 C48 C47 119.0(3)
N4 C48 C47 121.1(3)
C46 C47 C48 120.4(4)
C46 C47 H28 119.8
C48 C47 H28 119.8
C47 C46 C45 120.6(4)
C47 C46 H27 119.7
C45 C46 H27 119.7
C37 C36 C41 122.1(3)
C37 C36 N6 133.6(3)
C41 C36 N6 104.3(3)
C38 C37 C36 115.2(4)
C38 C37 H30 122.4
C36 C37 H30 122.4
C39 C38 C37 123.3(4)
C39 C38 H29 118.4
C37 C38 H29 118.4
C22 C21 C20 119.6(5)
C50 O3 C52 60.4(6)
C52 N7 C53 67.6(8)
C52 N7 C50 59.4(6)
C53 N7 C50 126.4(8)
O3 C50 C52 64.1(7)
O3 C50 N7 120.1(7)
C52 C50 N7 57.0(6)
N7 C52 C50 63.6(7)
N7 C52 O3 118.0(9)
C50 C52 O3 55.4(6)
N7 C52 C53 57.8(8)
C50 C52 C53 120.8(11)
O3 C52 C53 162.4(11)
N7 C53 C52 54.6(7)
C55 N8 C54 63.8(11)
C55 N8 C56 71.5(12)
C54 N8 C56 135.2(13)
O14 C54 N8 116.5(17)
O14 C54 C55 60.5(13)
N8 C54 C55 56.2(11)
O14 C55 N8 110.3(15)
O14 C55 C54 50.4(11)
N8 C55 C54 60.1(12)
O14 C55 C56 166.3(17)
N8 C55 C56 56.0(11)
C54 C55 C56 116.1(18)
C54 O14 C55 69.1(12)
N8 C56 C55 52.4(10)

loop_
_geom_bond_atom_site_label_1
_geom_bond_atom_site_label_2
_geom_bond_distance
O2 C25 1.347(5)
N3 C18 1.368(4)
N3 C24 1.387(5)
N3 C11 1.472(4)
C34 C25 1.376(4)
C34 C33 1.435(5)
C34 C35 1.509(4)
C35 N4 1.455(4)
C35 N6 1.482(4)
N6 C42 1.348(4)
N6 C36 1.403(4)
C42 N5 1.315(4)
C42 C43 1.460(5)
N5 C41 1.397(5)
C6 C5 1.339(8)
C6 C7 1.413(8)
C6 H1 0.9300
C7 C8 1.369(6)
C7 H16 0.9300
C8 C9 1.410(6)
C8 H15 0.9300
C9 C4 1.416(5)
C9 C10 1.444(5)
C10 C1 1.368(5)
C10 C11 1.493(4)
C11 N1 1.462(4)
C11 H9 0.9800
N1 C12 1.377(5)
N1 H3 0.8600
C12 C13 1.400(6)
C12 C17 1.410(6)
C13 C14 1.373(8)
C13 H4 0.9300
C14 C15 1.399(10)
C14 H5 0.9300
C15 C16 1.390(9)
C15 H2 0.9300
C18 N2 1.326(5)
C18 C17 1.435(6)
C17 C16 1.392(6)
C16 H6 0.9300
N2 C19 1.378(6)
N2 H8 0.8600
C19 C20 1.379(7)
C19 C24 1.398(5)
C24 C23 1.386(6)
C23 C22 1.374(6)
C23 H7 0.9300
C22 C21 1.410(8)
C20 C21 1.422(8)
C1 O1 1.357(5)
C1 C2 1.411(5)
C2 C3 1.342(7)
C2 H12 0.9300
C3 C4 1.423(7)
C3 H11 0.9300
C4 C5 1.428(6)
C5 H10 0.9300
O1 H14 0.9300
O1 H13 0.9300
C30 C29 1.377(9)
C30 C31 1.382(9)
C30 H17 0.9300
C31 C32 1.379(6)
C31 H22 0.9300
C32 C33 1.402(6)
C32 H20 0.9300
C33 2C8 1.439(5)
C43 C48 1.385(5)
C43 C44 1.405(5)
C44 C45 1.373(7)
C44 H26 0.9300
C45 C46 1.384(8)
C45 H18 0.9300
C39 C40 1.374(7)
C39 C38 1.377(7)
C39 H19 0.9300
C40 C41 1.395(5)
C40 H31 0.9300
C41 C36 1.401(5)
C25 C26 1.424(5)
C26 C27 1.355(7)
C26 H24 0.9300
C27 2C8 1.409(7)
C27 H23 0.9300
2C8 C29 1.418(7)
C29 H21 0.9300
N4 C48 1.388(5)
N4 H25 0.8600
C48 C47 1.391(5)
C47 C46 1.379(7)
C47 H28 0.9300
C46 H27 0.9300
C36 C37 1.390(5)
C37 C38 1.383(6)
C37 H30 0.9300
C38 H29 0.9300
O3 C50 1.240(9)
O3 C52 1.355(12)
N7 C52 1.276(12)
N7 C53 1.326(15)
N7 C50 1.363(10)
C50 C52 1.310(13)
C52 C53 1.449(18)
N8 C55 1.38(2)
N8 C54 1.44(2)
N8 C56 1.45(2)
C54 O14 1.23(2)
C54 C55 1.49(3)
C55 O14 1.39(2)
C55 C56 1.66(3)

loop_
_geom_torsion_atom_site_label_1
_geom_torsion_atom_site_label_2
_geom_torsion_atom_site_label_3
_geom_torsion_atom_site_label_4
_geom_torsion
C25 C34 C35 N4 -114.2(3)
C33 C34 C35 N4 61.1(4)
C25 C34 C35 N6 126.2(3)
C33 C34 C35 N6 -58.6(4)
N4 C35 N6 C42 41.3(4)
C34 C35 N6 C42 163.0(3)
N4 C35 N6 C36 -150.8(3)
C34 C35 N6 C36 -29.1(5)
C36 N6 C42 N5 1.8(4)
C35 N6 C42 N5 172.2(3)
C36 N6 C42 C43 179.1(3)
C35 N6 C42 C43 -10.5(5)
N6 C42 N5 C41 -1.0(4)
C43 C42 N5 C41 -178.0(4)
C5 C6 C7 C8 -3.3(7)
C6 C7 C8 C9 0.8(6)
C7 C8 C9 C4 2.0(5)
C7 C8 C9 C10 -178.8(4)
C8 C9 C10 C1 177.1(3)
C4 C9 C10 C1 -3.6(5)
C8 C9 C10 C11 -0.2(5)
C4 C9 C10 C11 179.1(3)
C18 N3 C11 N1 -27.0(4)
C24 N3 C11 N1 158.2(3)
C18 N3 C11 C10 -147.7(3)
C24 N3 C11 C10 37.5(4)
C1 C10 C11 N1 118.1(3)
C9 C10 C11 N1 -64.6(4)
C1 C10 C11 N3 -122.5(3)
C9 C10 C11 N3 54.8(4)
N3 C11 N1 C12 40.0(4)
C10 C11 N1 C12 163.0(3)
C11 N1 C12 C13 155.5(4)
C11 N1 C12 C17 -28.5(5)
N1 C12 C13 C14 179.9(4)
C17 C12 C13 C14 3.9(6)
C12 C13 C14 C15 -2.7(8)
C13 C14 C15 C16 1.2(9)
C24 N3 C18 N2 -2.6(4)
C11 N3 C18 N2 -178.3(3)
C24 N3 C18 C17 178.5(3)
C11 N3 C18 C17 2.7(5)
N1 C12 C17 C16 -179.7(4)
C13 C12 C17 C16 -3.7(6)
N1 C12 C17 C18 -0.5(5)
C13 C12 C17 C18 175.6(3)
N2 C18 C17 C16 13.3(6)
N3 C18 C17 C16 -167.9(4)
N2 C18 C17 C12 -165.9(4)
N3 C18 C17 C12 12.9(5)
C12 C17 C16 C15 2.1(7)
C18 C17 C16 C15 -177.1(4)
C14 C15 C16 C17 -0.9(8)
N3 C18 N2 C19 1.6(4)
C17 C18 N2 C19 -179.5(4)
C18 N2 C19 C20 175.7(4)
C18 N2 C19 C24 -0.1(4)
C18 N3 C24 C23 -175.0(4)
C11 N3 C24 C23 0.4(6)
C18 N3 C24 C19 2.3(3)
C11 N3 C24 C19 177.8(3)
N2 C19 C24 N3 -1.4(4)
C20 C19 C24 N3 -177.5(4)
N2 C19 C24 C23 176.3(3)
C20 C19 C24 C23 0.2(6)
N3 C24 C23 C22 177.1(4)
C19 C24 C23 C22 0.1(6)
C24 C23 C22 C21 -0.3(7)
N2 C19 C20 C21 -175.7(4)
C24 C19 C20 C21 -0.3(7)
C9 C10 C1 O1 -177.0(3)
C11 C10 C1 O1 0.4(5)
C9 C10 C1 C2 4.3(5)
C11 C10 C1 C2 -178.3(3)
O1 C1 C2 C3 178.7(4)
C10 C1 C2 C3 -2.6(6)
C1 C2 C3 C4 0.2(7)
C8 C9 C4 C3 -179.4(4)
C10 C9 C4 C3 1.2(5)
C8 C9 C4 C5 -2.2(5)
C10 C9 C4 C5 178.4(3)
C2 C3 C4 C9 0.4(6)
C2 C3 C4 C5 -176.7(4)
C7 C6 C5 C4 3.0(7)
C9 C4 C5 C6 -0.2(6)
C3 C4 C5 C6 176.8(4)
C29 C30 C31 C32 -0.8(8)
C30 C31 C32 C33 1.1(7)
C31 C32 C33 C34 176.5(3)
C31 C32 C33 2C8 0.4(6)
C25 C34 C33 C32 -177.2(3)
C35 C34 C33 C32 7.8(5)
C25 C34 C33 2C8 -1.1(5)
C35 C34 C33 2C8 -176.1(3)
N5 C42 C43 C48 163.3(4)
N6 C42 C43 C48 -13.5(5)
N5 C42 C43 C44 -14.3(6)
N6 C42 C43 C44 168.8(4)
C48 C43 C44 C45 -1.5(7)
C42 C43 C44 C45 176.1(5)
C43 C44 C45 C46 1.3(8)
C38 C39 C40 C41 -0.9(8)
C39 C40 C41 N5 -179.0(4)
C39 C40 C41 C36 -2.3(6)
C42 N5 C41 C40 176.9(4)
C42 N5 C41 C36 -0.1(4)
C33 C34 C25 O2 -179.6(3)
C35 C34 C25 O2 -4.3(5)
C33 C34 C25 C26 1.3(5)
C35 C34 C25 C26 176.6(3)
O2 C25 C26 C27 178.9(4)
C34 C25 C26 C27 -2.0(6)
C25 C26 C27 2C8 2.6(7)
C26 C27 2C8 C29 177.6(4)
C26 C27 2C8 C33 -2.4(7)
C32 C33 2C8 C27 177.9(4)
C34 C33 2C8 C27 1.6(5)
C32 C33 2C8 C29 -2.1(6)
C34 C33 2C8 C29 -178.5(4)
C31 C30 C29 2C8 -1.0(8)
C27 2C8 C29 C30 -177.6(5)
C33 2C8 C29 C30 2.4(7)
N6 C35 N4 C48 -51.8(4)
C34 C35 N4 C48 -176.3(3)
C44 C43 C48 N4 -180.0(4)
C42 C43 C48 N4 2.3(5)
C44 C43 C48 C47 1.9(6)
C42 C43 C48 C47 -175.8(3)
C35 N4 C48 C43 32.8(4)
C35 N4 C48 C47 -149.2(3)
C43 C48 C47 C46 -2.2(6)
N4 C48 C47 C46 179.8(4)
C48 C47 C46 C45 2.0(8)
C44 C45 C46 C47 -1.5(9)
C40 C41 C36 C37 4.2(6)
N5 C41 C36 C37 -178.5(4)
C40 C41 C36 N6 -176.2(4)
N5 C41 C36 N6 1.1(4)
C42 N6 C36 C37 177.8(4)
C35 N6 C36 C37 8.7(7)
C42 N6 C36 C41 -1.7(4)
C35 N6 C36 C41 -170.8(3)
C41 C36 C37 C38 -2.7(6)
N6 C36 C37 C38 177.9(4)
C40 C39 C38 C37 2.4(9)
C36 C37 C38 C39 -0.5(8)
C23 C22 C21 C20 0.2(8)
C19 C20 C21 C22 0.1(8)
C52 O3 C50 N7 -11.3(8)
C52 N7 C50 O3 12.2(8)
C53 N7 C50 O3 1.9(13)
C53 N7 C50 C52 -10.2(11)
C53 N7 C52 C50 171.1(10)
C53 N7 C52 O3 160.2(13)
C50 N7 C52 O3 -10.9(7)
C50 N7 C52 C53 -171.1(10)
O3 C50 C52 N7 -168.3(8)
N7 C50 C52 O3 168.3(8)
O3 C50 C52 C53 -159.5(13)
N7 C50 C52 C53 8.8(10)
C50 O3 C52 N7 11.9(8)
C50 O3 C52 C53 83(4)
C50 N7 C53 C52 9.5(11)
C50 C52 C53 N7 -9.3(10)
O3 C52 C53 N7 -81(4)
C55 N8 C54 O14 -4.7(14)
C56 N8 C54 O14 -8(3)
C56 N8 C54 C55 -3(2)
C54 N8 C55 O14 3.9(12)
C56 N8 C55 O14 -178.2(16)
C56 N8 C55 C54 177.8(15)
C54 N8 C55 C56 -177.8(15)
N8 C54 C55 O14 -175.2(15)
O14 C54 C55 N8 175.2(15)
O14 C54 C55 C56 177.2(17)
N8 C54 C55 C56 2.0(14)
N8 C54 O14 C55 4.4(14)
N8 C55 O14 C54 -4.4(14)
C56 C55 O14 C54 -11(7)
C54 N8 C56 C55 2.8(19)
O14 C55 C56 N8 7(7)
C54 C55 C56 N8 -2.1(14)
